data_4130446
loop_
_publ_author_name
'Press, Loren P.'
'Kosanovich, Alex J.'
'McCulloch, Billy J.'
'Ozerov, Oleg V.'

_publ_section_title
;
 High-Turnover Aromatic C-H Borylation Catalyzed by POCOP-Type Pincer
 Complexes of Iridium.
;
_journal_issue 30
_journal_name_full 'Journal of the American Chemical Society'
_journal_page_first 9487
_journal_page_last 9497
_journal_paper_doi 10.1021/jacs.6b03656
_journal_volume 138
_journal_year 2016
_chemical_formula_moiety 'C52 H96 Cl2 Ir2 O4 P4, C5 H12'
_chemical_formula_sum 'C57 H108 Cl2 Ir2 O4 P4'
_chemical_formula_weight 1436.61
_space_group_crystal_system monoclinic
_space_group_IT_number 14
_space_group_name_Hall '-P 2ybc'
_space_group_name_H-M_alt 'P 1 21/c 1'
_atom_sites_solution_hydrogens geom
_atom_sites_solution_primary direct
_atom_sites_solution_secondary difmap
_audit_creation_method SHELXL-2013
_cell_angle_alpha 90
_cell_angle_beta 98.697(3)
_cell_angle_gamma 90
_cell_formula_units_Z 2
_cell_length_a 8.5120(19)
_cell_length_b 20.125(4)
_cell_length_c 18.462(4)
_cell_measurement_reflns_used 9933
_cell_measurement_temperature 110(2)
_cell_measurement_theta_max 29.63
_cell_measurement_theta_min 2.31
_cell_volume 3126.3(12)
_computing_cell_refinement 'Apex2 v2013.2-0 (Bruker AXS, 2008)'
_computing_data_collection 'Apex2 v2013.2-0 (Bruker AXS, 2008)'
_computing_data_reduction 'SAINT v8.18c (Bruker AXS, 2008)'
_computing_molecular_graphics 'shelXle rev 647 (Hubschle et al, 2011)'
_computing_structure_refinement 'SHELXL-2013/4 (Sheldrick, 2013)'
_computing_structure_solution 'SHELXS-2013/4 (Sheldrick, 2013)'
_diffrn_ambient_temperature 110(2)
_diffrn_measured_fraction_theta_full 1.000
_diffrn_measured_fraction_theta_max 0.947
_diffrn_measurement_device_type 'Bruker APEX-II CCD'
_diffrn_measurement_method '\w scans'
_diffrn_radiation_monochromator graphite
_diffrn_radiation_source 'sealed tube'
_diffrn_radiation_type MoK\a
_diffrn_radiation_wavelength 0.71073
_diffrn_reflns_av_R_equivalents 0.0745
_diffrn_reflns_av_unetI/netI 0.0612
_diffrn_reflns_Laue_measured_fraction_full 1.000
_diffrn_reflns_Laue_measured_fraction_max 0.947
_diffrn_reflns_limit_h_max 11
_diffrn_reflns_limit_h_min -11
_diffrn_reflns_limit_k_max 28
_diffrn_reflns_limit_k_min -28
_diffrn_reflns_limit_l_max 25
_diffrn_reflns_limit_l_min -25
_diffrn_reflns_number 36084
_diffrn_reflns_point_group_measured_fraction_full 1.000
_diffrn_reflns_point_group_measured_fraction_max 0.947
_diffrn_reflns_theta_full 25.242
_diffrn_reflns_theta_max 29.767
_diffrn_reflns_theta_min 1.506
_exptl_absorpt_coefficient_mu 4.481
_exptl_absorpt_correction_T_max 0.7459
_exptl_absorpt_correction_T_min 0.3225
_exptl_absorpt_correction_type multi-scan
_exptl_absorpt_process_details 'SADABS 2008/1 (Sheldrick, 2008)'
_exptl_crystal_colour yellow
_exptl_crystal_density_diffrn 1.526
_exptl_crystal_description rod
_exptl_crystal_F_000 1460
_exptl_crystal_size_max 0.66
_exptl_crystal_size_mid 0.45
_exptl_crystal_size_min 0.19
_refine_diff_density_max 2.391
_refine_diff_density_min -2.025
_refine_diff_density_rms 0.210
_refine_ls_extinction_method none
_refine_ls_goodness_of_fit_ref 1.022
_refine_ls_hydrogen_treatment constr
_refine_ls_matrix_type full
_refine_ls_number_parameters 341
_refine_ls_number_reflns 8455
_refine_ls_number_restraints 18
_refine_ls_restrained_S_all 1.022
_refine_ls_R_factor_all 0.0418
_refine_ls_R_factor_gt 0.0383
_refine_ls_shift/su_max 0.002
_refine_ls_shift/su_mean 0.000
_refine_ls_structure_factor_coef Fsqd
_refine_ls_weighting_details 'w=1/[\s^2^(Fo^2^)+(0.0577P)^2^+1.7576P] where P=(Fo^2^+2Fc^2^)/3'
_refine_ls_weighting_scheme calc
_refine_ls_wR_factor_gt 0.0990
_refine_ls_wR_factor_ref 0.1013
_reflns_Friedel_coverage 0.000
_reflns_number_gt 7723
_reflns_number_total 8455
_reflns_threshold_expression 'I > 2\s(I)'
_cod_data_source_file ja6b03656_si_002.cif
_cod_data_source_block di-tBu-PoCoP-iPr_Ir_H_Cl_dimer_Compound_3c
_cod_original_sg_symbol_H-M 'P 21/c'
_cod_database_code 4130446
_shelx_space_group_comment
;
The symmetry employed for this shelxl refinement is uniquely defined
by the following loop, which should always be used as a source of
symmetry information in preference to the above space-group names.
They are only intended as comments.
;
_shelx_estimated_absorpt_t_min 0.156
_shelx_estimated_absorpt_t_max 0.483
_computing_refinement_gui 'shelXle rev 647 (Hubschle et al, 2011)'
_shelxl_version_number 2013-4

loop_
_space_group_symop_operation_xyz
'x, y, z'
'-x, y+1/2, -z+1/2'
'-x, -y, -z'
'x, -y-1/2, z-1/2'

loop_
_atom_site_label
_atom_site_type_symbol
_atom_site_fract_x
_atom_site_fract_y
_atom_site_fract_z
_atom_site_U_iso_or_equiv
_atom_site_adp_type
_atom_site_occupancy
_atom_site_site_symmetry_order
_atom_site_calc_flag
_atom_site_refinement_flags_posn
_atom_site_refinement_flags_adp
_atom_site_refinement_flags_occupancy
_atom_site_disorder_assembly
_atom_site_disorder_group
Ir1 Ir 0.43850(2) 0.51883(2) 0.39196(2) 0.00794(6) Uani 1 1 d . . . . .
P1 P 0.49172(10) 0.41850(4) 0.34274(4) 0.00987(16) Uani 1 1 d . . . . .
O1 O 0.3475(3) 0.40712(11) 0.27390(12) 0.0128(5) Uani 1 1 d . . . . .
C1 C 0.2671(4) 0.51635(15) 0.30175(19) 0.0102(7) Uani 1 1 d . . . . .
Cl1 Cl 0.33073(10) 0.47199(4) 0.50579(4) 0.01106(15) Uani 1 1 d . . . . .
C2 C 0.2459(4) 0.46076(16) 0.25535(18) 0.0104(6) Uani 1 1 d . . . . .
O2 O 0.2130(3) 0.63125(11) 0.31896(12) 0.0112(4) Uani 1 1 d . . . . .
P2 P 0.32530(10) 0.62108(4) 0.39876(4) 0.00872(16) Uani 1 1 d . . . . .
C5 C 0.0677(4) 0.57566(16) 0.21380(17) 0.0113(6) Uani 1 1 d . . . . .
C4 C 0.0477(4) 0.51629(15) 0.17364(19) 0.0119(7) Uani 1 1 d . . . . .
H4 H -0.0307 0.5154 0.1312 0.014 Uiso 1 1 calc R U . . .
C3 C 0.1351(4) 0.45832(16) 0.19179(18) 0.0115(6) Uani 1 1 d . . . . .
C6 C 0.1798(4) 0.57334(16) 0.27755(17) 0.0103(6) Uani 1 1 d . . . . .
C7 C 0.1115(4) 0.39612(16) 0.14306(18) 0.0132(6) Uani 1 1 d . . . . .
C8 C -0.0253(4) 0.40431(19) 0.07911(19) 0.0196(7) Uani 1 1 d . . . . .
H8A H -0.0318 0.3647 0.0479 0.029 Uiso 1 1 calc R U . . .
H8B H -0.0058 0.4435 0.0502 0.029 Uiso 1 1 calc R U . . .
H8C H -0.1256 0.4099 0.0984 0.029 Uiso 1 1 calc R U . . .
C9 C 0.2634(4) 0.3811(2) 0.1103(2) 0.0221(8) Uani 1 1 d . . . . .
H9A H 0.2451 0.3427 0.0775 0.033 Uiso 1 1 calc R U . . .
H9B H 0.3506 0.3713 0.1499 0.033 Uiso 1 1 calc R U . . .
H9C H 0.2914 0.4199 0.0827 0.033 Uiso 1 1 calc R U . . .
C10 C 0.0696(5) 0.33580(19) 0.1887(2) 0.0241(8) Uani 1 1 d . . . . .
H10A H -0.0268 0.3456 0.2097 0.036 Uiso 1 1 calc R U . . .
H10B H 0.1577 0.3270 0.2282 0.036 Uiso 1 1 calc R U . . .
H10C H 0.0516 0.2966 0.1570 0.036 Uiso 1 1 calc R U . . .
C11 C -0.0260(4) 0.63880(16) 0.18770(18) 0.0139(6) Uani 1 1 d . . . . .
C12 C -0.1439(5) 0.6263(2) 0.1173(2) 0.0240(8) Uani 1 1 d . . . . .
H12A H -0.2034 0.6672 0.1031 0.036 Uiso 1 1 calc R U . . .
H12B H -0.2179 0.5909 0.1259 0.036 Uiso 1 1 calc R U . . .
H12C H -0.0854 0.6129 0.0778 0.036 Uiso 1 1 calc R U . . .
C13 C 0.0884(5) 0.69353(19) 0.1713(2) 0.0232(8) Uani 1 1 d . . . . .
H13A H 0.1442 0.6792 0.1312 0.035 Uiso 1 1 calc R U . . .
H13B H 0.1659 0.7022 0.2151 0.035 Uiso 1 1 calc R U . . .
H13C H 0.0284 0.7342 0.1568 0.035 Uiso 1 1 calc R U . . .
C21 C 0.1806(4) 0.62833(17) 0.46284(17) 0.0125(6) Uani 1 1 d . . . . .
H21 H 0.2344 0.6107 0.5109 0.015 Uiso 1 1 calc R U . . .
C14 C -0.1243(4) 0.66190(18) 0.24614(19) 0.0179(7) Uani 1 1 d . . . . .
H14A H -0.1906 0.6998 0.2274 0.027 Uiso 1 1 calc R U . . .
H14B H -0.0528 0.6753 0.2904 0.027 Uiso 1 1 calc R U . . .
H14C H -0.1923 0.6254 0.2580 0.027 Uiso 1 1 calc R U . . .
C22 C 0.0388(4) 0.58201(19) 0.4381(2) 0.0177(7) Uani 1 1 d . . . . .
H22A H -0.0299 0.6020 0.3964 0.027 Uiso 1 1 calc R U . . .
H22B H -0.0218 0.5756 0.4787 0.027 Uiso 1 1 calc R U . . .
H22C H 0.0779 0.5390 0.4235 0.027 Uiso 1 1 calc R U . . .
C15 C 0.6658(4) 0.41148(18) 0.29480(19) 0.0162(7) Uani 1 1 d . . . . .
H15 H 0.6611 0.3672 0.2699 0.019 Uiso 1 1 calc R U . . .
C16 C 0.8236(4) 0.4155(2) 0.3477(2) 0.0219(8) Uani 1 1 d . . . . .
H16A H 0.9124 0.4153 0.3195 0.033 Uiso 1 1 calc R U . . .
H16B H 0.8327 0.3773 0.3808 0.033 Uiso 1 1 calc R U . . .
H16C H 0.8262 0.4566 0.3763 0.033 Uiso 1 1 calc R U . . .
C17 C 0.6598(5) 0.4655(2) 0.2357(2) 0.0252(8) Uani 1 1 d . . . . .
H17A H 0.7392 0.4557 0.2038 0.038 Uiso 1 1 calc R U . . .
H17B H 0.6828 0.5088 0.2591 0.038 Uiso 1 1 calc R U . . .
H17C H 0.5538 0.4663 0.2064 0.038 Uiso 1 1 calc R U . . .
C18 C 0.4741(5) 0.33925(18) 0.39063(19) 0.0172(7) Uani 1 1 d . . . . .
H18 H 0.5402 0.3429 0.4401 0.021 Uiso 1 1 calc R U . . .
C20 C 0.3014(5) 0.32840(19) 0.4025(2) 0.0211(8) Uani 1 1 d . . . . .
H20A H 0.2381 0.3135 0.3566 0.032 Uiso 1 1 calc R U . . .
H20B H 0.2578 0.3702 0.4180 0.032 Uiso 1 1 calc R U . . .
H20C H 0.2980 0.2946 0.4405 0.032 Uiso 1 1 calc R U . . .
C19 C 0.5323(5) 0.2785(2) 0.3529(3) 0.0342(10) Uani 1 1 d . . . . .
H19A H 0.4712 0.2741 0.3037 0.051 Uiso 1 1 calc R U . . .
H19B H 0.5178 0.2386 0.3816 0.051 Uiso 1 1 calc R U . . .
H19C H 0.6452 0.2839 0.3491 0.051 Uiso 1 1 calc R U . . .
C25 C 0.3603(5) 0.75694(18) 0.3637(2) 0.0208(7) Uani 1 1 d . . . . .
H25A H 0.3501 0.7491 0.3108 0.031 Uiso 1 1 calc R U . . .
H25B H 0.4225 0.7974 0.3763 0.031 Uiso 1 1 calc R U . . .
H25C H 0.2544 0.7622 0.3776 0.031 Uiso 1 1 calc R U . . .
C24 C 0.4447(4) 0.69747(18) 0.40494(19) 0.0123(6) Uani 1 1 d . . . . .
H24 H 0.4677 0.7100 0.4579 0.015 Uiso 1 1 calc R U . . .
C23 C 0.1208(5) 0.69817(19) 0.4782(2) 0.0213(7) Uani 1 1 d . . . . .
H23A H 0.0637 0.7171 0.4328 0.032 Uiso 1 1 calc R U . . .
H23B H 0.2114 0.7266 0.4967 0.032 Uiso 1 1 calc R U . . .
H23C H 0.0490 0.6954 0.5148 0.032 Uiso 1 1 calc R U . . .
C27 C 0.5685(7) 0.0219(3) 0.5131(3) 0.0500(15) Uani 1 1 d . U . . .
H27A H 0.6678 -0.0010 0.5058 0.060 Uiso 1 1 calc R U . A 1
H27B H 0.5725 0.0294 0.5664 0.060 Uiso 1 1 calc R U . A 1
C26 C 0.6048(5) 0.68584(19) 0.3786(3) 0.0267(9) Uani 1 1 d . . . . .
H26A H 0.5867 0.6725 0.3270 0.040 Uiso 1 1 calc R U . . .
H26B H 0.6630 0.6507 0.4081 0.040 Uiso 1 1 calc R U . . .
H26C H 0.6672 0.7270 0.3840 0.040 Uiso 1 1 calc R U . . .
C28 C 0.561(2) 0.0944(10) 0.4714(9) 0.041(3) Uani 0.5 1 d . U P B 1
H28A H 0.4588 0.1166 0.4747 0.049 Uiso 0.5 1 calc R U P B 1
H28B H 0.6483 0.1233 0.4950 0.049 Uiso 0.5 1 calc R U P B 1
C29 C 0.5779(14) 0.0827(6) 0.3921(6) 0.049(3) Uani 0.5 1 d . U P B 1
H29A H 0.4925 0.0534 0.3695 0.059 Uiso 0.5 1 calc R U P B 1
H29B H 0.6810 0.0620 0.3894 0.059 Uiso 0.5 1 calc R U P B 1
H29C H 0.5712 0.1253 0.3661 0.059 Uiso 0.5 1 calc R U P B 1
C30 C 0.584(2) 0.0752(10) 0.4554(11) 0.058(5) Uani 0.5 1 d . U P B 2
H30A H 0.5951 0.0538 0.4088 0.069 Uiso 0.5 1 calc R U P B 2
H30B H 0.6781 0.1026 0.4717 0.069 Uiso 0.5 1 calc R U P B 2
H30C H 0.4891 0.1034 0.4490 0.069 Uiso 0.5 1 calc R U P B 2

loop_
_atom_site_aniso_label
_atom_site_aniso_U_11
_atom_site_aniso_U_22
_atom_site_aniso_U_33
_atom_site_aniso_U_23
_atom_site_aniso_U_13
_atom_site_aniso_U_12
Ir1 0.00720(9) 0.00573(8) 0.01059(8) 0.00029(4) 0.00040(5) -0.00050(4)
P1 0.0087(4) 0.0074(4) 0.0130(4) -0.0002(3) -0.0002(3) 0.0009(3)
O1 0.0125(11) 0.0092(11) 0.0148(11) -0.0019(8) -0.0042(9) 0.0024(9)
C1 0.0077(15) 0.0103(16) 0.0115(15) 0.0004(10) -0.0020(12) 0.0000(10)
Cl1 0.0088(4) 0.0103(3) 0.0136(4) 0.0015(3) 0.0000(3) -0.0025(3)
C2 0.0099(15) 0.0044(14) 0.0171(15) 0.0025(12) 0.0025(12) 0.0022(11)
O2 0.0130(11) 0.0069(10) 0.0129(10) -0.0018(8) -0.0008(8) -0.0011(8)
P2 0.0076(4) 0.0070(4) 0.0114(4) 0.0002(3) 0.0013(3) -0.0004(3)
C5 0.0111(15) 0.0100(15) 0.0125(14) 0.0014(11) 0.0007(12) 0.0021(12)
C4 0.0100(16) 0.0126(17) 0.0124(15) 0.0016(11) -0.0008(12) 0.0005(11)
C3 0.0129(15) 0.0073(15) 0.0144(15) 0.0001(12) 0.0021(12) 0.0002(12)
C6 0.0110(15) 0.0090(15) 0.0103(14) -0.0013(11) -0.0001(11) 0.0013(12)
C7 0.0143(16) 0.0092(15) 0.0156(15) -0.0028(12) 0.0004(12) 0.0007(12)
C8 0.0193(18) 0.0214(18) 0.0156(16) -0.0068(13) -0.0054(13) 0.0018(14)
C9 0.0215(19) 0.0205(19) 0.0245(18) -0.0082(15) 0.0040(14) 0.0059(15)
C10 0.033(2) 0.0137(18) 0.0224(18) 0.0002(14) -0.0066(16) -0.0106(16)
C11 0.0161(16) 0.0094(15) 0.0145(15) 0.0011(12) -0.0026(12) 0.0059(12)
C12 0.030(2) 0.0199(19) 0.0182(17) -0.0035(14) -0.0084(15) 0.0118(16)
C13 0.026(2) 0.0160(18) 0.0259(19) 0.0066(15) -0.0007(15) 0.0019(15)
C21 0.0114(15) 0.0137(16) 0.0128(14) 0.0010(12) 0.0036(11) 0.0012(12)
C14 0.0169(17) 0.0138(17) 0.0225(17) -0.0009(13) 0.0012(13) 0.0060(13)
C22 0.0115(16) 0.0207(18) 0.0213(17) 0.0031(14) 0.0033(13) -0.0009(13)
C15 0.0127(16) 0.0175(17) 0.0188(16) -0.0026(13) 0.0035(13) 0.0038(13)
C16 0.0091(16) 0.036(2) 0.0215(17) -0.0019(16) 0.0047(13) 0.0024(15)
C17 0.024(2) 0.034(2) 0.0194(18) 0.0045(17) 0.0109(16) -0.0003(18)
C18 0.0191(16) 0.0087(16) 0.0223(18) 0.0038(12) -0.0016(13) 0.0006(14)
C20 0.026(2) 0.0126(17) 0.0263(19) -0.0026(14) 0.0077(15) -0.0071(15)
C19 0.031(2) 0.0117(19) 0.062(3) 0.0052(19) 0.017(2) 0.0061(17)
C25 0.0223(18) 0.0124(17) 0.0271(19) 0.0049(14) 0.0017(15) -0.0051(14)
C24 0.0108(16) 0.0087(16) 0.0172(14) 0.0001(12) 0.0011(12) -0.0017(11)
C23 0.0234(19) 0.0176(18) 0.0244(18) 0.0000(14) 0.0084(14) 0.0056(15)
C27 0.026(3) 0.078(4) 0.043(3) -0.011(2) -0.005(2) -0.005(2)
C26 0.0201(19) 0.0129(18) 0.050(3) 0.0026(17) 0.0131(18) -0.0062(14)
C28 0.009(6) 0.078(7) 0.035(5) -0.008(5) -0.001(4) 0.008(5)
C29 0.051(7) 0.046(6) 0.055(5) -0.008(5) 0.024(5) 0.015(5)
C30 0.017(7) 0.092(12) 0.062(11) 0.027(10) -0.002(7) -0.006(8)

loop_
_atom_type_symbol
_atom_type_description
_atom_type_scat_dispersion_real
_atom_type_scat_dispersion_imag
_atom_type_scat_source
C C 0.0033 0.0016 'International Tables Vol C Tables 4.2.6.8 and 6.1.1.4'
H H 0.0000 0.0000 'International Tables Vol C Tables 4.2.6.8 and 6.1.1.4'
O O 0.0106 0.0060 'International Tables Vol C Tables 4.2.6.8 and 6.1.1.4'
P P 0.1023 0.0942 'International Tables Vol C Tables 4.2.6.8 and 6.1.1.4'
Cl Cl 0.1484 0.1585 'International Tables Vol C Tables 4.2.6.8 and 6.1.1.4'
Ir Ir -1.4442 7.9887 'International Tables Vol C Tables 4.2.6.8 and 6.1.1.4'

loop_
_geom_angle_atom_site_label_1
_geom_angle_atom_site_label_2
_geom_angle_atom_site_label_3
_geom_angle
_geom_angle_site_symmetry_1
_geom_angle_site_symmetry_3
C1 Ir1 P2 79.13(9) . .
C1 Ir1 P1 79.30(9) . .
P2 Ir1 P1 158.09(3) . .
C1 Ir1 Cl1 173.62(10) . 3_666
P2 Ir1 Cl1 100.40(3) . 3_666
P1 Ir1 Cl1 100.59(3) . 3_666
C1 Ir1 Cl1 110.82(10) . .
P2 Ir1 Cl1 94.54(3) . .
P1 Ir1 Cl1 96.69(3) . .
Cl1 Ir1 Cl1 75.56(3) 3_666 .
O1 P1 C18 98.34(15) . .
O1 P1 C15 100.29(14) . .
C18 P1 C15 107.11(17) . .
O1 P1 Ir1 105.10(9) . .
C18 P1 Ir1 122.59(13) . .
C15 P1 Ir1 118.72(12) . .
C2 O1 P1 116.4(2) . .
C6 C1 C2 116.4(3) . .
C6 C1 Ir1 121.2(2) . .
C2 C1 Ir1 121.8(2) . .
Ir1 Cl1 Ir1 104.44(3) 3_666 .
C3 C2 O1 119.8(3) . .
C3 C2 C1 123.4(3) . .
O1 C2 C1 116.7(3) . .
C6 O2 P2 115.35(19) . .
O2 P2 C24 101.12(14) . .
O2 P2 C21 102.21(14) . .
C24 P2 C21 108.18(15) . .
O2 P2 Ir1 104.84(9) . .
C24 P2 Ir1 121.56(11) . .
C21 P2 Ir1 115.86(11) . .
C6 C5 C4 115.4(3) . .
C6 C5 C11 123.1(3) . .
C4 C5 C11 121.5(3) . .
C3 C4 C5 124.5(3) . .
C2 C3 C4 116.2(3) . .
C2 C3 C7 122.3(3) . .
C4 C3 C7 121.5(3) . .
O2 C6 C5 119.2(3) . .
O2 C6 C1 117.0(3) . .
C5 C6 C1 123.8(3) . .
C8 C7 C3 112.3(3) . .
C8 C7 C9 107.7(3) . .
C3 C7 C9 110.3(3) . .
C8 C7 C10 107.0(3) . .
C3 C7 C10 109.9(3) . .
C9 C7 C10 109.6(3) . .
C13 C11 C14 110.6(3) . .
C13 C11 C5 110.0(3) . .
C14 C11 C5 110.0(3) . .
C13 C11 C12 107.6(3) . .
C14 C11 C12 106.8(3) . .
C5 C11 C12 111.8(3) . .
C23 C21 C22 110.0(3) . .
C23 C21 P2 117.7(2) . .
C22 C21 P2 109.4(2) . .
C17 C15 C16 110.2(3) . .
C17 C15 P1 110.2(3) . .
C16 C15 P1 112.3(2) . .
C19 C18 C20 109.6(3) . .
C19 C18 P1 114.8(3) . .
C20 C18 P1 110.0(3) . .
C26 C24 C25 109.5(3) . .
C26 C24 P2 111.3(3) . .
C25 C24 P2 114.1(2) . .
C27 C27 C30 109.6(10) 3_656 .
C27 C27 C28 113.7(9) 3_656 .
C29 C28 C27 108.3(12) . .

loop_
_geom_bond_atom_site_label_1
_geom_bond_atom_site_label_2
_geom_bond_distance
_geom_bond_site_symmetry_2
Ir1 C1 2.042(3) .
Ir1 P2 2.2837(9) .
Ir1 P1 2.2875(9) .
Ir1 Cl1 2.5169(9) 3_666
Ir1 Cl1 2.5941(9) .
P1 O1 1.644(2) .
P1 C18 1.841(4) .
P1 C15 1.843(4) .
O1 C2 1.393(4) .
C1 C6 1.402(4) .
C1 C2 1.404(5) .
Cl1 Ir1 2.5168(9) 3_666
C2 C3 1.391(4) .
O2 C6 1.399(4) .
O2 P2 1.643(2) .
P2 C24 1.837(4) .
P2 C21 1.838(3) .
C5 C6 1.400(4) .
C5 C4 1.403(4) .
C5 C11 1.538(4) .
C4 C3 1.397(5) .
C3 C7 1.537(5) .
C7 C8 1.537(5) .
C7 C9 1.538(5) .
C7 C10 1.549(5) .
C11 C13 1.531(5) .
C11 C14 1.534(5) .
C11 C12 1.538(5) .
C21 C23 1.536(5) .
C21 C22 1.538(5) .
C15 C17 1.535(5) .
C15 C16 1.538(5) .
C18 C19 1.526(6) .
C18 C20 1.534(5) .
C25 C24 1.538(5) .
C24 C26 1.533(5) .
C27 C27 1.484(11) 3_656
C27 C30 1.531(19) .
C27 C28 1.65(2) .
C28 C29 1.511(18) .

loop_
_geom_torsion_atom_site_label_1
_geom_torsion_atom_site_label_2
_geom_torsion_atom_site_label_3
_geom_torsion_atom_site_label_4
_geom_torsion
_geom_torsion_site_symmetry_1
C18 P1 O1 C2 135.5(2) .
C15 P1 O1 C2 -115.3(2) .
Ir1 P1 O1 C2 8.4(2) .
P1 O1 C2 C3 171.1(3) .
P1 O1 C2 C1 -6.3(4) .
C6 C1 C2 C3 -5.7(5) .
Ir1 C1 C2 C3 -177.2(3) .
C6 C1 C2 O1 171.6(3) .
Ir1 C1 C2 O1 0.1(4) .
C6 O2 P2 C24 143.5(2) .
C6 O2 P2 C21 -105.0(2) .
C6 O2 P2 Ir1 16.3(2) .
C6 C5 C4 C3 -2.6(5) .
C11 C5 C4 C3 176.1(3) .
O1 C2 C3 C4 -174.4(3) .
C1 C2 C3 C4 2.8(5) .
O1 C2 C3 C7 4.4(5) .
C1 C2 C3 C7 -178.4(3) .
C5 C4 C3 C2 1.7(5) .
C5 C4 C3 C7 -177.2(3) .
P2 O2 C6 C5 171.2(2) .
P2 O2 C6 C1 -11.1(4) .
C4 C5 C6 O2 176.9(3) .
C11 C5 C6 O2 -1.9(5) .
C4 C5 C6 C1 -0.7(5) .
C11 C5 C6 C1 -179.4(3) .
C2 C1 C6 O2 -173.0(3) .
Ir1 C1 C6 O2 -1.5(4) .
C2 C1 C6 C5 4.6(5) .
Ir1 C1 C6 C5 176.1(3) .
C2 C3 C7 C8 176.1(3) .
C4 C3 C7 C8 -5.1(5) .
C2 C3 C7 C9 -63.8(4) .
C4 C3 C7 C9 115.0(4) .
C2 C3 C7 C10 57.2(4) .
C4 C3 C7 C10 -124.0(4) .
C6 C5 C11 C13 62.0(4) .
C4 C5 C11 C13 -116.7(4) .
C6 C5 C11 C14 -60.1(4) .
C4 C5 C11 C14 121.3(3) .
C6 C5 C11 C12 -178.5(3) .
C4 C5 C11 C12 2.8(5) .
O2 P2 C21 C23 -75.9(3) .
C24 P2 C21 C23 30.3(3) .
Ir1 P2 C21 C23 170.8(2) .
O2 P2 C21 C22 50.6(2) .
C24 P2 C21 C22 156.8(2) .
Ir1 P2 C21 C22 -62.7(2) .
O1 P1 C15 C17 60.6(3) .
C18 P1 C15 C17 162.8(3) .
Ir1 P1 C15 C17 -53.0(3) .
O1 P1 C15 C16 -176.1(3) .
C18 P1 C15 C16 -74.0(3) .
Ir1 P1 C15 C16 70.2(3) .
O1 P1 C18 C19 72.5(3) .
C15 P1 C18 C19 -31.0(3) .
Ir1 P1 C18 C19 -173.5(2) .
O1 P1 C18 C20 -51.5(3) .
C15 P1 C18 C20 -155.1(2) .
Ir1 P1 C18 C20 62.4(3) .
O2 P2 C24 C26 -95.6(3) .
C21 P2 C24 C26 157.4(3) .
Ir1 P2 C24 C26 19.7(3) .
O2 P2 C24 C25 28.8(3) .
C21 P2 C24 C25 -78.1(3) .
Ir1 P2 C24 C25 144.1(2) .
C27 C27 C28 C29 -66.2(14) 3_656
C30 C27 C28 C29 15(4) .
